data_1510257
loop_
_publ_author_name
'Kuennen, B.'
'Jeitschko, W.'
'Kotzyba, G.'
'Eschen, M.'

_publ_section_title
;
 Semiconducting La2 Au P3, the metallic conductor Ce2 Au P3, and other
 rare-earth gold phosphides Ln2 Au P3 with two closely related crystal
 structures
;
_journal_name_full 'Zeitschrift fuer Anorganische und Allgemeine Chemie'
_journal_page_first 1699
_journal_page_last 1708
_journal_paper_doi 10.1002/1521-3749(200107)627:7<1699::AID-ZAAC1699>3.0.CO;2-V
_journal_volume 627
_journal_year 2001
_chemical_formula_sum 'Au Nd2 P3'
_chemical_name_systematic 'Nd2 (Au P3)'
_space_group_IT_number 14
_symmetry_space_group_name_Hall '-P 2ybc'
_symmetry_space_group_name_H-M 'P 1 21/c 1'
_cell_angle_alpha 90
_cell_angle_beta 104.055
_cell_angle_gamma 90
_cell_formula_units_Z 4
_cell_length_a 4.1614
_cell_length_b 7.6886
_cell_length_c 16.4708
_cell_volume 511.212
_citation_journal_id_ASTM ZAACAB
_cod_data_source_file gold_319.cif
_cod_data_source_block Au1Nd2P3
_cod_original_cell_volume 511.2124
_cod_original_formula_sum 'Au1 Nd2 P3'
_cod_database_code 1510257

loop_
_symmetry_equiv_pos_as_xyz
x,y,z
-x,y+1/2,-z+1/2
-x,-y,-z
x,-y-1/2,z-1/2

loop_
_atom_site_label
_atom_site_type_symbol
_atom_site_fract_x
_atom_site_fract_y
_atom_site_fract_z
_atom_site_occupancy
_atom_site_U_iso_or_equiv
Nd2 Nd+3 0.44179 0.39598 0.20227 1 0.0
P2 P-2 0.1811 0.03373 0.4074 1 0.0
Nd1 Nd+3 0.25769 0.76778 0.02448 1 0.0
P3 P-3 0.34551 0.1156 0.08654 1 0.0
P1 P-2 0.00538 0.20522 0.29969 1 0.0
Au1 Au+1 0.08948 0.51981 0.34444 1 0.0
